data_4517020
loop_
_publ_author_name
'Garc\'ia-Montero, Angel'
'Rodriguez, Antonio M.'
'Juan, Alberto'
'Velders, Aldrik H.'
'Denisi, Antonio'
'Jim\'enez-Os\'es, Gonzalo'
'G\'omez-Bengoa, Enrique'
'Cativiela, Carlos'
'G\'omez, Maria Victoria'
'Urriolabeitia, Esteban P.'

_publ_section_title
;
 Metal-Free [2 + 2]-Photocycloaddition of (Z)-4-Aryliden-5(4H)-Oxazolones
 as Straightforward Synthesis of 1,3-Diaminotruxillic Acid Precursors:
 Synthetic Scope and Mechanistic Studies
;
_journal_issue 9
_journal_name_full 'ACS Sustainable Chemistry &amp; Engineering'
_journal_page_first 8370
_journal_paper_doi 10.1021/acssuschemeng.7b02140
_journal_volume 5
_journal_year 2017
_chemical_formula_sum 'C38 H36 N2 O7'
_chemical_formula_weight 632.69
_space_group_IT_number 2
_space_group_name_Hall '-P 1'
_space_group_name_H-M_alt 'P -1'
_symmetry_cell_setting triclinic
_symmetry_space_group_name_H-M 'P -1'
_atom_sites_solution_hydrogens geom
_atom_sites_solution_primary direct
_atom_sites_solution_secondary difmap
_audit_creation_method SHELXL-97
_cell_angle_alpha 111.204(3)
_cell_angle_beta 93.969(3)
_cell_angle_gamma 112.787(3)
_cell_formula_units_Z 2
_cell_length_a 11.2185(3)
_cell_length_b 13.1576(4)
_cell_length_c 13.4400(5)
_cell_measurement_reflns_used 11291
_cell_measurement_temperature 150(2)
_cell_measurement_theta_max 27.4650
_cell_measurement_theta_min 3.2040
_cell_volume 1653.87(12)
_computing_cell_refinement
;
CrysAlisPro, Agilent Technologies,
Version 1.171.37.31 (release 14-01-2014 CrysAlis171 .NET)
(compiled Jan 14 2014,18:38:05)
;
_computing_data_collection
;
CrysAlisPro, Agilent Technologies,
Version 1.171.37.31 (release 14-01-2014 CrysAlis171 .NET)
(compiled Jan 14 2014,18:38:05)
;
_computing_data_reduction
;
CrysAlisPro, Agilent Technologies,
Version 1.171.37.31 (release 14-01-2014 CrysAlis171 .NET)
(compiled Jan 14 2014,18:38:05)
;
_computing_structure_refinement 'SHELXL-97 (Sheldrick, 1997)'
_computing_structure_solution 'SHELXS-97 (Sheldrick, 1990)'
_diffrn_ambient_temperature 150(2)
_diffrn_detector_area_resol_mean 16.3990
_diffrn_measured_fraction_theta_full 0.998
_diffrn_measured_fraction_theta_max 0.998
_diffrn_measurement_device_type 'Xcalibur, Sapphire3'
_diffrn_measurement_method '\w scans'
_diffrn_radiation_monochromator graphite
_diffrn_radiation_source 'fine-focus sealed tube'
_diffrn_radiation_type MoK\a
_diffrn_radiation_wavelength 0.71073
_diffrn_reflns_av_R_equivalents 0.0248
_diffrn_reflns_av_sigmaI/netI 0.0191
_diffrn_reflns_limit_h_max 13
_diffrn_reflns_limit_h_min -13
_diffrn_reflns_limit_k_max 15
_diffrn_reflns_limit_k_min -15
_diffrn_reflns_limit_l_max 15
_diffrn_reflns_limit_l_min -15
_diffrn_reflns_number 29405
_diffrn_reflns_theta_full 25.00
_diffrn_reflns_theta_max 25.00
_diffrn_reflns_theta_min 2.98
_exptl_absorpt_coefficient_mu 0.088
_exptl_absorpt_correction_T_max 0.9818
_exptl_absorpt_correction_T_min 0.9443
_exptl_absorpt_correction_type multi-scan
_exptl_crystal_colour colorless
_exptl_crystal_density_diffrn 1.270
_exptl_crystal_density_method 'not measured'
_exptl_crystal_description block
_exptl_crystal_F_000 668
_exptl_crystal_size_max 0.66
_exptl_crystal_size_mid 0.24
_exptl_crystal_size_min 0.21
_refine_diff_density_max 0.211
_refine_diff_density_min -0.175
_refine_diff_density_rms 0.031
_refine_ls_extinction_method none
_refine_ls_goodness_of_fit_ref 1.021
_refine_ls_hydrogen_treatment mixed
_refine_ls_matrix_type full
_refine_ls_number_parameters 428
_refine_ls_number_reflns 5816
_refine_ls_number_restraints 0
_refine_ls_restrained_S_all 1.021
_refine_ls_R_factor_all 0.0421
_refine_ls_R_factor_gt 0.0351
_refine_ls_shift/su_max 0.000
_refine_ls_shift/su_mean 0.000
_refine_ls_structure_factor_coef Fsqd
_refine_ls_weighting_details 'calc w=1/[\s^2^(Fo^2^)+(0.0351P)^2^+0.5306P] where P=(Fo^2^+2Fc^2^)/3'
_refine_ls_weighting_scheme calc
_refine_ls_wR_factor_gt 0.0802
_refine_ls_wR_factor_ref 0.0847
_reflns_number_gt 5054
_reflns_number_total 5816
_reflns_threshold_expression >2sigma(I)
_cod_data_source_file sc7b02140_si_002.cif
_cod_data_source_block '__2b1.OEt2'
_cod_original_cell_volume 1653.86(9)
_cod_original_sg_symbol_H-M P-1
_cod_database_code 4517020

loop_
_symmetry_equiv_pos_as_xyz
'x, y, z'
'-x, -y, -z'

loop_
_atom_site_label
_atom_site_type_symbol
_atom_site_fract_x
_atom_site_fract_y
_atom_site_fract_z
_atom_site_U_iso_or_equiv
_atom_site_adp_type
_atom_site_occupancy
_atom_site_symmetry_multiplicity
_atom_site_calc_flag
_atom_site_refinement_flags
N1 N -0.04548(10) 0.14976(9) 0.34115(8) 0.0226(2) Uani 1 1 d .
N2 N -0.25596(10) -0.14276(9) 0.25915(8) 0.0233(2) Uani 1 1 d .
O1 O 0.00430(10) 0.15533(9) 0.08707(8) 0.0371(2) Uani 1 1 d .
O2 O 0.05925(9) 0.28160(8) 0.26755(7) 0.0299(2) Uani 1 1 d .
O3 O -0.62930(9) 0.13653(9) 0.30777(8) 0.0338(2) Uani 1 1 d .
O4 O -0.30371(10) -0.25088(9) -0.02844(7) 0.0348(2) Uani 1 1 d .
O5 O -0.36353(9) -0.31750(8) 0.10180(7) 0.0298(2) Uani 1 1 d .
O6 O 0.27748(11) -0.15564(10) 0.40877(8) 0.0401(3) Uani 1 1 d .
C1 C -0.07592(12) 0.07877(11) 0.22333(10) 0.0226(3) Uani 1 1 d .
C2 C -0.00236(13) 0.16896(12) 0.17895(11) 0.0260(3) Uani 1 1 d .
C3 C 0.02745(12) 0.25939(12) 0.35931(10) 0.0246(3) Uani 1 1 d .
C4 C 0.08456(13) 0.36580(12) 0.46538(11) 0.0311(3) Uani 1 1 d .
C5 C 0.15208(15) 0.48274(13) 0.47245(14) 0.0436(4) Uani 1 1 d .
H5A H 0.1619 0.4954 0.4076 0.052 Uiso 1 1 calc R
C6 C 0.20518(18) 0.58118(15) 0.57531(17) 0.0615(5) Uani 1 1 d .
H6A H 0.2516 0.6614 0.5808 0.074 Uiso 1 1 calc R
C7 C 0.1907(2) 0.56289(18) 0.66874(16) 0.0692(6) Uani 1 1 d .
H7A H 0.2281 0.6304 0.7388 0.083 Uiso 1 1 calc R
C8 C 0.1224(2) 0.44750(18) 0.66169(15) 0.0675(6) Uani 1 1 d .
H8A H 0.1116 0.4356 0.7268 0.081 Uiso 1 1 calc R
C9 C 0.06940(17) 0.34868(15) 0.56040(12) 0.0463(4) Uani 1 1 d .
H9A H 0.0225 0.2690 0.5559 0.056 Uiso 1 1 calc R
C10 C -0.22843(12) 0.00125(11) 0.16532(10) 0.0231(3) Uani 1 1 d .
H10A H -0.2379 -0.0100 0.0870 0.028 Uiso 1 1 calc R
C11 C -0.33118(12) 0.04044(11) 0.20617(10) 0.0228(3) Uani 1 1 d .
C12 C -0.40107(13) 0.06957(12) 0.14044(10) 0.0266(3) Uani 1 1 d .
H12A H -0.3801 0.0667 0.0725 0.032 Uiso 1 1 calc R
C13 C -0.50090(13) 0.10288(12) 0.17119(11) 0.0285(3) Uani 1 1 d .
H13A H -0.5470 0.1230 0.1251 0.034 Uiso 1 1 calc R
C14 C -0.53244(13) 0.10639(11) 0.26947(10) 0.0258(3) Uani 1 1 d .
C15 C -0.46263(13) 0.07857(12) 0.33743(10) 0.0278(3) Uani 1 1 d .
H15A H -0.4841 0.0813 0.4052 0.033 Uiso 1 1 calc R
C16 C -0.36259(13) 0.04715(12) 0.30657(10) 0.0262(3) Uani 1 1 d .
H16A H -0.3145 0.0299 0.3540 0.031 Uiso 1 1 calc R
C17 C -0.69991(15) 0.16816(15) 0.24150(14) 0.0417(4) Uani 1 1 d .
H17A H -0.7638 0.1912 0.2785 0.062 Uiso 1 1 calc R
H17B H -0.7479 0.0983 0.1702 0.062 Uiso 1 1 calc R
H17C H -0.6368 0.2368 0.2301 0.062 Uiso 1 1 calc R
C18 C -0.21893(12) -0.11259(11) 0.16846(10) 0.0231(3) Uani 1 1 d .
C19 C -0.29570(13) -0.22968(12) 0.06677(10) 0.0259(3) Uani 1 1 d .
C20 C -0.33417(13) -0.25579(11) 0.21720(10) 0.0249(3) Uani 1 1 d .
C21 C -0.40206(13) -0.33014(11) 0.27310(10) 0.0266(3) Uani 1 1 d .
C22 C -0.50774(15) -0.44508(13) 0.21452(12) 0.0359(3) Uani 1 1 d .
H22A H -0.5325 -0.4788 0.1364 0.043 Uiso 1 1 calc R
C23 C -0.57678(16) -0.51037(13) 0.26953(12) 0.0410(4) Uani 1 1 d .
H23A H -0.6504 -0.5880 0.2294 0.049 Uiso 1 1 calc R
C24 C -0.53878(16) -0.46294(14) 0.38275(12) 0.0398(4) Uani 1 1 d .
H24A H -0.5856 -0.5084 0.4204 0.048 Uiso 1 1 calc R
C25 C -0.43281(16) -0.34942(13) 0.44140(12) 0.0396(4) Uani 1 1 d .
H25A H -0.4067 -0.3173 0.5193 0.048 Uiso 1 1 calc R
C26 C -0.36468(15) -0.28237(13) 0.38744(11) 0.0343(3) Uani 1 1 d .
H26A H -0.2926 -0.2039 0.4281 0.041 Uiso 1 1 calc R
C27 C -0.06468(12) -0.04417(11) 0.18230(10) 0.0226(3) Uani 1 1 d .
H27A H -0.0488 -0.0624 0.1068 0.027 Uiso 1 1 calc R
C28 C 0.02809(12) -0.06993(11) 0.24428(10) 0.0227(3) Uani 1 1 d .
C29 C 0.08648(13) -0.14022(12) 0.18511(10) 0.0271(3) Uani 1 1 d .
H29A H 0.0696 -0.1670 0.1075 0.032 Uiso 1 1 calc R
C30 C 0.16889(14) -0.17254(12) 0.23589(11) 0.0314(3) Uani 1 1 d .
H30A H 0.2061 -0.2222 0.1934 0.038 Uiso 1 1 calc R
C31 C 0.19619(13) -0.13159(12) 0.34930(11) 0.0283(3) Uani 1 1 d .
C32 C 0.13870(13) -0.06106(12) 0.41027(10) 0.0280(3) Uani 1 1 d .
H32A H 0.1574 -0.0330 0.4880 0.034 Uiso 1 1 calc R
C33 C 0.05468(13) -0.03155(12) 0.35864(10) 0.0259(3) Uani 1 1 d .
H33A H 0.0145 0.0152 0.4011 0.031 Uiso 1 1 calc R
C34 C 0.33734(19) -0.22847(17) 0.34879(14) 0.0536(5) Uani 1 1 d .
H34A H 0.3884 -0.2433 0.3995 0.080 Uiso 1 1 calc R
H34B H 0.3971 -0.1859 0.3122 0.080 Uiso 1 1 calc R
H34C H 0.2677 -0.3063 0.2935 0.080 Uiso 1 1 calc R
O7 O 0.21794(10) -0.42098(9) 0.06142(8) 0.0399(3) Uani 1 1 d .
C35 C 0.30130(17) -0.40299(17) -0.01071(13) 0.0494(4) Uani 1 1 d .
H35A H 0.2477 -0.4490 -0.0878 0.059 Uiso 1 1 calc R
H35B H 0.3685 -0.4327 -0.0026 0.059 Uiso 1 1 calc R
C36 C 0.14485(18) -0.54456(14) 0.03999(14) 0.0482(4) Uani 1 1 d .
H36A H 0.2069 -0.5786 0.0509 0.058 Uiso 1 1 calc R
H36B H 0.0919 -0.5914 -0.0373 0.058 Uiso 1 1 calc R
C37 C 0.0546(2) -0.55528(18) 0.11544(17) 0.0607(5) Uani 1 1 d .
H37A H -0.0005 -0.6414 0.0970 0.091 Uiso 1 1 calc R
H37B H -0.0029 -0.5171 0.1076 0.091 Uiso 1 1 calc R
H37C H 0.1078 -0.5144 0.1915 0.091 Uiso 1 1 calc R
C38 C 0.3694(2) -0.2700(2) 0.01661(19) 0.0679(6) Uani 1 1 d .
H38A H 0.4272 -0.2564 -0.0333 0.102 Uiso 1 1 calc R
H38B H 0.4232 -0.2252 0.0927 0.102 Uiso 1 1 calc R
H38C H 0.3023 -0.2413 0.0084 0.102 Uiso 1 1 calc R

loop_
_atom_site_aniso_label
_atom_site_aniso_U_11
_atom_site_aniso_U_22
_atom_site_aniso_U_33
_atom_site_aniso_U_23
_atom_site_aniso_U_13
_atom_site_aniso_U_12
N1 0.0231(5) 0.0223(6) 0.0214(5) 0.0079(4) 0.0039(4) 0.0104(5)
N2 0.0255(6) 0.0220(6) 0.0212(5) 0.0070(4) 0.0040(4) 0.0114(5)
O1 0.0489(6) 0.0428(6) 0.0316(6) 0.0223(5) 0.0185(5) 0.0243(5)
O2 0.0327(5) 0.0261(5) 0.0327(5) 0.0150(4) 0.0113(4) 0.0120(4)
O3 0.0330(5) 0.0388(6) 0.0347(5) 0.0125(4) 0.0096(4) 0.0235(5)
O4 0.0407(6) 0.0350(5) 0.0194(5) 0.0052(4) 0.0047(4) 0.0140(5)
O5 0.0363(5) 0.0225(5) 0.0212(5) 0.0040(4) 0.0030(4) 0.0093(4)
O6 0.0515(6) 0.0478(6) 0.0313(5) 0.0141(5) 0.0030(5) 0.0354(6)
C1 0.0247(7) 0.0245(7) 0.0205(6) 0.0101(5) 0.0055(5) 0.0122(6)
C2 0.0265(7) 0.0298(7) 0.0285(7) 0.0144(6) 0.0090(6) 0.0167(6)
C3 0.0230(7) 0.0264(7) 0.0277(7) 0.0129(6) 0.0071(5) 0.0125(6)
C4 0.0263(7) 0.0252(7) 0.0336(7) 0.0064(6) 0.0037(6) 0.0097(6)
C5 0.0373(9) 0.0277(8) 0.0530(10) 0.0105(7) 0.0097(7) 0.0084(7)
C6 0.0493(11) 0.0262(9) 0.0738(14) 0.0021(9) 0.0048(10) 0.0022(8)
C7 0.0704(13) 0.0440(11) 0.0468(11) -0.0110(9) -0.0041(10) 0.0115(10)
C8 0.0849(15) 0.0513(12) 0.0329(9) -0.0003(8) 0.0012(9) 0.0168(11)
C9 0.0568(10) 0.0352(9) 0.0309(8) 0.0064(7) 0.0040(7) 0.0129(8)
C10 0.0261(7) 0.0249(7) 0.0175(6) 0.0076(5) 0.0035(5) 0.0120(6)
C11 0.0225(6) 0.0190(6) 0.0212(6) 0.0052(5) 0.0012(5) 0.0074(5)
C12 0.0296(7) 0.0278(7) 0.0227(6) 0.0107(6) 0.0054(5) 0.0133(6)
C13 0.0300(7) 0.0295(7) 0.0283(7) 0.0128(6) 0.0025(6) 0.0155(6)
C14 0.0240(7) 0.0208(6) 0.0270(7) 0.0049(5) 0.0036(5) 0.0097(5)
C15 0.0316(7) 0.0294(7) 0.0214(6) 0.0088(6) 0.0061(6) 0.0145(6)
C16 0.0289(7) 0.0284(7) 0.0211(6) 0.0089(5) 0.0022(5) 0.0147(6)
C17 0.0376(9) 0.0470(9) 0.0541(10) 0.0241(8) 0.0125(7) 0.0292(8)
C18 0.0254(7) 0.0231(6) 0.0188(6) 0.0062(5) 0.0037(5) 0.0117(5)
C19 0.0255(7) 0.0265(7) 0.0234(7) 0.0068(6) 0.0036(5) 0.0131(6)
C20 0.0273(7) 0.0244(7) 0.0205(6) 0.0051(5) 0.0025(5) 0.0136(6)
C21 0.0312(7) 0.0225(7) 0.0266(7) 0.0090(6) 0.0044(6) 0.0139(6)
C22 0.0455(9) 0.0256(7) 0.0270(7) 0.0093(6) 0.0013(6) 0.0093(7)
C23 0.0473(9) 0.0263(7) 0.0392(8) 0.0155(7) 0.0024(7) 0.0064(7)
C24 0.0523(10) 0.0350(8) 0.0386(8) 0.0228(7) 0.0130(7) 0.0188(7)
C25 0.0564(10) 0.0352(8) 0.0267(7) 0.0139(7) 0.0064(7) 0.0196(8)
C26 0.0416(8) 0.0257(7) 0.0281(7) 0.0079(6) 0.0010(6) 0.0121(6)
C27 0.0257(7) 0.0232(6) 0.0189(6) 0.0073(5) 0.0061(5) 0.0121(5)
C28 0.0227(6) 0.0204(6) 0.0233(6) 0.0092(5) 0.0046(5) 0.0082(5)
C29 0.0326(7) 0.0262(7) 0.0204(6) 0.0066(5) 0.0041(5) 0.0145(6)
C30 0.0380(8) 0.0306(7) 0.0278(7) 0.0072(6) 0.0062(6) 0.0222(6)
C31 0.0293(7) 0.0263(7) 0.0293(7) 0.0113(6) 0.0014(6) 0.0136(6)
C32 0.0328(7) 0.0300(7) 0.0199(6) 0.0099(6) 0.0042(5) 0.0137(6)
C33 0.0285(7) 0.0273(7) 0.0231(6) 0.0094(6) 0.0080(5) 0.0142(6)
C34 0.0709(12) 0.0578(11) 0.0425(9) 0.0106(8) -0.0001(8) 0.0506(10)
O7 0.0469(6) 0.0315(6) 0.0399(6) 0.0137(5) 0.0143(5) 0.0168(5)
C35 0.0439(10) 0.0669(12) 0.0362(9) 0.0209(8) 0.0108(7) 0.0240(9)
C36 0.0546(10) 0.0304(8) 0.0516(10) 0.0123(7) 0.0013(8) 0.0177(8)
C37 0.0607(12) 0.0539(11) 0.0804(14) 0.0458(11) 0.0184(10) 0.0216(10)
C38 0.0585(12) 0.0796(15) 0.0936(16) 0.0621(13) 0.0370(11) 0.0309(11)

loop_
_atom_type_symbol
_atom_type_description
_atom_type_scat_dispersion_real
_atom_type_scat_dispersion_imag
_atom_type_scat_source
C C 0.0033 0.0016 'International Tables Vol C Tables 4.2.6.8 and 6.1.1.4'
H H 0.0000 0.0000 'International Tables Vol C Tables 4.2.6.8 and 6.1.1.4'
N N 0.0061 0.0033 'International Tables Vol C Tables 4.2.6.8 and 6.1.1.4'
O O 0.0106 0.0060 'International Tables Vol C Tables 4.2.6.8 and 6.1.1.4'

loop_
_geom_angle_atom_site_label_1
_geom_angle_atom_site_label_2
_geom_angle_atom_site_label_3
_geom_angle
C3 N1 C1 106.47(10)
C20 N2 C18 106.57(10)
C2 O2 C3 105.14(10)
C14 O3 C17 116.81(11)
C19 O5 C20 105.21(9)
C31 O6 C34 117.12(11)
N1 C1 C2 104.97(10)
N1 C1 C27 117.79(10)
C2 C1 C27 117.85(10)
N1 C1 C10 115.05(10)
C2 C1 C10 113.87(10)
C27 C1 C10 87.12(9)
O1 C2 O2 122.55(12)
O1 C2 C1 130.75(12)
O2 C2 C1 106.67(10)
N1 C3 O2 116.70(11)
N1 C3 C4 127.52(12)
O2 C3 C4 115.77(11)
C9 C4 C5 119.75(14)
C9 C4 C3 118.74(13)
C5 C4 C3 121.51(13)
C4 C5 C6 119.43(17)
C4 C5 H5A 120.3
C6 C5 H5A 120.3
C7 C6 C5 120.24(17)
C7 C6 H6A 119.9
C5 C6 H6A 119.9
C6 C7 C8 120.35(17)
C6 C7 H7A 119.8
C8 C7 H7A 119.8
C7 C8 C9 120.25(19)
C7 C8 H8A 119.9
C9 C8 H8A 119.9
C8 C9 C4 119.98(16)
C8 C9 H9A 120.0
C4 C9 H9A 120.0
C11 C10 C18 123.11(11)
C11 C10 C1 122.31(10)
C18 C10 C1 89.20(9)
C11 C10 H10A 106.8
C18 C10 H10A 106.8
C1 C10 H10A 106.8
C12 C11 C16 117.97(11)
C12 C11 C10 118.55(11)
C16 C11 C10 123.47(11)
C11 C12 C13 121.86(12)
C11 C12 H12A 119.1
C13 C12 H12A 119.1
C14 C13 C12 119.31(12)
C14 C13 H13A 120.3
C12 C13 H13A 120.3
O3 C14 C13 124.58(11)
O3 C14 C15 115.56(12)
C13 C14 C15 119.85(12)
C16 C15 C14 120.24(12)
C16 C15 H15A 119.9
C14 C15 H15A 119.9
C15 C16 C11 120.75(11)
C15 C16 H16A 119.6
C11 C16 H16A 119.6
O3 C17 H17A 109.5
O3 C17 H17B 109.5
H17A C17 H17B 109.5
O3 C17 H17C 109.5
H17A C17 H17C 109.5
H17B C17 H17C 109.5
N2 C18 C19 104.84(10)
N2 C18 C10 117.26(10)
C19 C18 C10 115.72(10)
N2 C18 C27 114.60(10)
C19 C18 C27 117.03(10)
C10 C18 C27 87.45(9)
O4 C19 O5 122.54(12)
O4 C19 C18 130.65(13)
O5 C19 C18 106.80(10)
N2 C20 O5 116.50(11)
N2 C20 C21 128.24(12)
O5 C20 C21 115.22(11)
C22 C21 C26 119.54(13)
C22 C21 C20 121.06(12)
C26 C21 C20 119.32(12)
C23 C22 C21 120.18(13)
C23 C22 H22A 119.9
C21 C22 H22A 119.9
C24 C23 C22 120.02(14)
C24 C23 H23A 120.0
C22 C23 H23A 120.0
C23 C24 C25 120.09(14)
C23 C24 H24A 120.0
C25 C24 H24A 120.0
C26 C25 C24 120.39(14)
C26 C25 H25A 119.8
C24 C25 H25A 119.8
C25 C26 C21 119.76(13)
C25 C26 H26A 120.1
C21 C26 H26A 120.1
C28 C27 C1 124.76(10)
C28 C27 C18 119.32(10)
C1 C27 C18 88.78(9)
C28 C27 H27A 107.3
C1 C27 H27A 107.3
C18 C27 H27A 107.3
C29 C28 C33 117.86(11)
C29 C28 C27 118.47(11)
C33 C28 C27 123.61(11)
C28 C29 C30 121.99(12)
C28 C29 H29A 119.0
C30 C29 H29A 119.0
C31 C30 C29 119.28(12)
C31 C30 H30A 120.4
C29 C30 H30A 120.4
O6 C31 C30 124.67(12)
O6 C31 C32 115.63(11)
C30 C31 C32 119.70(12)
C33 C32 C31 120.51(12)
C33 C32 H32A 119.7
C31 C32 H32A 119.7
C32 C33 C28 120.63(12)
C32 C33 H33A 119.7
C28 C33 H33A 119.7
O6 C34 H34A 109.5
O6 C34 H34B 109.5
H34A C34 H34B 109.5
O6 C34 H34C 109.5
H34A C34 H34C 109.5
H34B C34 H34C 109.5
C35 O7 C36 113.36(13)
O7 C35 C38 108.73(14)
O7 C35 H35A 109.9
C38 C35 H35A 109.9
O7 C35 H35B 109.9
C38 C35 H35B 109.9
H35A C35 H35B 108.3
O7 C36 C37 109.60(14)
O7 C36 H36A 109.8
C37 C36 H36A 109.8
O7 C36 H36B 109.8
C37 C36 H36B 109.8
H36A C36 H36B 108.2
C36 C37 H37A 109.5
C36 C37 H37B 109.5
H37A C37 H37B 109.5
C36 C37 H37C 109.5
H37A C37 H37C 109.5
H37B C37 H37C 109.5
C35 C38 H38A 109.5
C35 C38 H38B 109.5
H38A C38 H38B 109.5
C35 C38 H38C 109.5
H38A C38 H38C 109.5
H38B C38 H38C 109.5

loop_
_geom_bond_atom_site_label_1
_geom_bond_atom_site_label_2
_geom_bond_distance
N1 C3 1.2702(16)
N1 C1 1.4507(15)
N2 C20 1.2703(16)
N2 C18 1.4520(16)
O1 C2 1.1941(15)
O2 C2 1.3814(16)
O2 C3 1.4050(15)
O3 C14 1.3662(15)
O3 C17 1.4213(17)
O4 C19 1.1957(15)
O5 C19 1.3776(16)
O5 C20 1.4086(15)
O6 C31 1.3698(15)
O6 C34 1.4260(18)
C1 C2 1.5055(18)
C1 C27 1.5681(17)
C1 C10 1.5696(17)
C3 C4 1.4621(18)
C4 C9 1.385(2)
C4 C5 1.390(2)
C5 C6 1.392(2)
C5 H5A 0.9500
C6 C7 1.370(3)
C6 H6A 0.9500
C7 C8 1.373(3)
C7 H7A 0.9500
C8 C9 1.381(2)
C8 H8A 0.9500
C9 H9A 0.9500
C10 C11 1.4963(17)
C10 C18 1.5574(17)
C10 H10A 1.0000
C11 C12 1.3871(17)
C11 C16 1.3987(18)
C12 C13 1.3893(18)
C12 H12A 0.9500
C13 C14 1.3804(19)
C13 H13A 0.9500
C14 C15 1.3951(18)
C15 C16 1.3792(18)
C15 H15A 0.9500
C16 H16A 0.9500
C17 H17A 0.9800
C17 H17B 0.9800
C17 H17C 0.9800
C18 C19 1.5064(17)
C18 C27 1.5707(18)
C20 C21 1.4613(19)
C21 C22 1.3904(19)
C21 C26 1.3930(19)
C22 C23 1.381(2)
C22 H22A 0.9500
C23 C24 1.380(2)
C23 H23A 0.9500
C24 C25 1.382(2)
C24 H24A 0.9500
C25 C26 1.380(2)
C25 H25A 0.9500
C26 H26A 0.9500
C27 C28 1.4998(17)
C27 H27A 1.0000
C28 C29 1.3879(18)
C28 C33 1.4017(17)
C29 C30 1.3887(18)
C29 H29A 0.9500
C30 C31 1.3859(19)
C30 H30A 0.9500
C31 C32 1.3912(19)
C32 C33 1.3815(18)
C32 H32A 0.9500
C33 H33A 0.9500
C34 H34A 0.9800
C34 H34B 0.9800
C34 H34C 0.9800
O7 C35 1.4109(19)
O7 C36 1.4125(18)
C35 C38 1.497(3)
C35 H35A 0.9900
C35 H35B 0.9900
C36 C37 1.486(3)
C36 H36A 0.9900
C36 H36B 0.9900
C37 H37A 0.9800
C37 H37B 0.9800
C37 H37C 0.9800
C38 H38A 0.9800
C38 H38B 0.9800
C38 H38C 0.9800
